data_7213154
loop_
_publ_author_name
'Ariffin, Azhar'
'Blake, Alexander J.'
'Ewin, Richard A.'
'Li, Wan-Sheung'
'Simpkins, Nigel S.'

_publ_section_title
;
 The asymmetric synthesis of phosphorus- and sulfur-containing
 tricarbonyl(\h6-arene)chromium complexes using the chiral base approach
;
_journal_issue 21
_journal_name_full 'Journal of the Chemical Society, Perkin Transactions 1'
_journal_page_first 3177
_journal_paper_doi 10.1039/a905610f
_journal_year 1999
_chemical_formula_moiety 'C28 H21 Cr O4 P'
_chemical_formula_sum 'C28 H21 Cr O4 P'
_chemical_formula_weight 504.42
_chemical_name_systematic
; 

 ? 

;
_space_group_IT_number 2
_symmetry_cell_setting triclinic
_symmetry_space_group_name_Hall '-P 1'
_symmetry_space_group_name_H-M 'P -1'
_atom_sites_solution_hydrogens geom
_atom_sites_solution_primary direct
_atom_sites_solution_secondary difference
_audit_creation_method SHELXL-97
_cell_angle_alpha 75.33(2)
_cell_angle_beta 86.12(2)
_cell_angle_gamma 78.60(2)
_cell_formula_units_Z 2
_cell_length_a 10.820(2)
_cell_length_b 11.206(2)
_cell_length_c 14.618(2)
_cell_measurement_reflns_used 29
_cell_measurement_temperature 150(2)
_cell_measurement_theta_max 17.5
_cell_measurement_theta_min 13.5
_cell_volume 1680.5(5)
_computing_cell_refinement STADI4
_computing_data_collection 'STADI4 (Stoe & Cie, 1997a)'
_computing_data_reduction 'X-RED (Stoe & Cie, 1997b)'
_computing_molecular_graphics 'SHELXTL/PC (Sheldrick, 1994)'
_computing_publication_material 'SHELXL-97, PLATON'
_computing_structure_refinement 'SHELXL-97 (Sheldrick, 1997); PLATON (Spek, 1998)'
_computing_structure_solution 'SHELXS-97 (Sheldrick, 1990)'
_diffrn_ambient_temperature 150(2)
_diffrn_measured_fraction_theta_full 0.991
_diffrn_measured_fraction_theta_max 0.991
_diffrn_measurement_device_type 'Stoe Stadi-4 four-circle'
_diffrn_measurement_method omega/theta
_diffrn_radiation_monochromator graphite
_diffrn_radiation_source 'fine-focus sealed tube'
_diffrn_radiation_type MoK\a
_diffrn_radiation_wavelength 0.71073
_diffrn_reflns_av_R_equivalents 0.023
_diffrn_reflns_av_sigmaI/netI 0.031
_diffrn_reflns_limit_h_max 12
_diffrn_reflns_limit_h_min -12
_diffrn_reflns_limit_k_max 13
_diffrn_reflns_limit_k_min -13
_diffrn_reflns_limit_l_max 17
_diffrn_reflns_limit_l_min -17
_diffrn_reflns_number 10515
_diffrn_reflns_theta_full 25.05
_diffrn_reflns_theta_max 25.05
_diffrn_reflns_theta_min 1.91
_diffrn_standards_decay_% none
_diffrn_standards_interval_time 60
_diffrn_standards_number 3
_exptl_absorpt_coefficient_mu 0.411
_exptl_absorpt_correction_T_max 0.885
_exptl_absorpt_correction_T_min 0.811
_exptl_absorpt_correction_type numerical
_exptl_absorpt_process_details 'X-RED (Stoe & Cie, 1997b)'
_exptl_crystal_colour 'pale yellow'
_exptl_crystal_density_diffrn 0.997
_exptl_crystal_density_meas ?
_exptl_crystal_density_method 'not measured'
_exptl_crystal_description block
_exptl_crystal_F_000 520
_exptl_crystal_size_max 0.47
_exptl_crystal_size_mid 0.46
_exptl_crystal_size_min 0.31
_refine_diff_density_max 0.28
_refine_diff_density_min -0.33
_refine_diff_density_rms 0.05
_refine_ls_extinction_coef 0.0033(8)
_refine_ls_extinction_expression Fc^*^=kFc[1+0.001xFc^2^\l^3^/sin(2\q)]^-1/4^
_refine_ls_extinction_method SHELXL
_refine_ls_goodness_of_fit_ref 1.12
_refine_ls_hydrogen_treatment 'riding model'
_refine_ls_matrix_type full
_refine_ls_number_parameters 309
_refine_ls_number_reflns 5907
_refine_ls_number_restraints 12
_refine_ls_restrained_S_all 1.12
_refine_ls_R_factor_all 0.0568
_refine_ls_R_factor_gt 0.0468
_refine_ls_shift/su_max 0.001
_refine_ls_shift/su_mean 0.000
_refine_ls_structure_factor_coef Fsqd
_refine_ls_weighting_details 'calc w=1/[\s^2^(Fo^2^)+(0.048P)^2^+1.04P] where P=(Fo^2^+2Fc^2^)/3'
_refine_ls_weighting_scheme calc
_refine_ls_wR_factor_gt 0.109
_refine_ls_wR_factor_ref 0.115
_reflns_number_gt 5017
_reflns_number_total 5907
_reflns_threshold_expression >2sigma(I)
_cod_data_source_file 905610fsup1.cif
_cod_data_source_block (21)
_cod_depositor_comments
;
The following automatic conversions were performed:
'_atom_site_symetry_multiplicity' tag replaced with
'_atom_site_symmetry_multiplicity'.

Automatic conversion script
Id: cif_correct_tags 1440 2010-10-19 06:21:57Z saulius 

The following automatic conversions were performed:

'_exptl_crystal_density_meas' value 'not measured' was changed to '?'
- the value is perceived as not measured.

Automatic conversion script
Id: cif_fix_values 3008 2015-01-20 13:52:24Z robertas 

The following automatic conversions were performed:

'_atom_sites_solution_hydrogens' value 'placed geometrically' was
changed to 'geom'.

Automatic conversion script
Id: cif_fix_values 6452 2018-10-05 10:23:21Z andrius 
;
_cod_original_sg_symbol_H-M P-1
_cod_database_code 7213154

loop_
_symmetry_equiv_pos_as_xyz
'x, y, z'
'-x, -y, -z'

loop_
_atom_site_label
_atom_site_type_symbol
_atom_site_fract_x
_atom_site_fract_y
_atom_site_fract_z
_atom_site_U_iso_or_equiv
_atom_site_adp_type
_atom_site_occupancy
_atom_site_symmetry_multiplicity
_atom_site_calc_flag
_atom_site_refinement_flags
Cr Cr 0.14048(4) 0.05864(4) 0.27371(3) 0.03098(14) Uani 1 1 d .
C1 C 0.2978(3) 0.0979(2) 0.2737(2) 0.0404(6) Uani 1 1 d .
O1 O 0.39553(19) 0.1251(2) 0.27168(18) 0.0625(6) Uani 1 1 d .
C2 C 0.0781(3) 0.2268(3) 0.2293(2) 0.0473(7) Uani 1 1 d .
O2 O 0.0398(2) 0.3330(2) 0.2015(2) 0.0741(8) Uani 1 1 d .
C3 C 0.1146(3) 0.0810(3) 0.3942(2) 0.0516(8) Uani 1 1 d .
O3 O 0.0965(3) 0.0965(3) 0.47018(19) 0.0834(9) Uani 1 1 d .
C1B C 0.2281(2) -0.1290(2) 0.25143(17) 0.0264(5) Uani 1 1 d D
C2B C 0.1355(2) -0.1437(2) 0.32326(18) 0.0299(5) Uani 1 1 d D
H2B H 0.1622 -0.1887 0.3892 0.036 Uiso 1 1 calc R
C3B C 0.0096(2) -0.0759(2) 0.30843(19) 0.0339(6) Uani 1 1 d D
H3B H -0.0500 -0.0749 0.3637 0.041 Uiso 1 1 calc R
C4B C -0.0237(2) 0.0062(2) 0.22128(19) 0.0326(6) Uani 1 1 d D
H4B H -0.1068 0.0653 0.2146 0.039 Uiso 1 1 calc R
C5B C 0.0685(2) 0.0223(2) 0.14846(18) 0.0305(5) Uani 1 1 d D
H5B H 0.0487 0.0937 0.0914 0.037 Uiso 1 1 calc R
C6B C 0.1943(2) -0.0432(2) 0.16128(17) 0.0260(5) Uani 1 1 d D
C C 0.3597(2) -0.2073(2) 0.26786(17) 0.0278(5) Uani 1 1 d .
H H 0.4225 -0.1541 0.2373 0.033 Uiso 1 1 calc R
O O 0.38092(16) -0.24696(17) 0.36718(12) 0.0362(4) Uani 1 1 d .
H1O H 0.4587 -0.2620 0.3769 0.054 Uiso 1 1 calc R
C1P C 0.3739(2) -0.3187(2) 0.22415(17) 0.0295(5) Uani 1 1 d D
C2P C 0.2899(2) -0.4015(2) 0.24851(19) 0.0403(6) Uani 1 1 d D
H2P H 0.2236 -0.3886 0.2930 0.048 Uiso 1 1 calc R
C3P C 0.3027(3) -0.5021(3) 0.2082(2) 0.0498(8) Uani 1 1 d D
H3P H 0.2452 -0.5583 0.2255 0.060 Uiso 1 1 calc R
C4P C 0.3975(3) -0.5219(3) 0.1437(2) 0.0510(8) Uani 1 1 d D
H4P H 0.4053 -0.5914 0.1162 0.061 Uiso 1 1 calc R
C5P C 0.4811(3) -0.4410(3) 0.1189(2) 0.0457(7) Uani 1 1 d D
H5P H 0.5468 -0.4545 0.0741 0.055 Uiso 1 1 calc R
C6P C 0.4699(2) -0.3398(2) 0.15916(19) 0.0369(6) Uani 1 1 d D
H6P H 0.5284 -0.2845 0.1421 0.044 Uiso 1 1 calc R
P P 0.31513(5) -0.01824(5) 0.06591(4) 0.02664(16) Uani 1 1 d .
C7P C 0.2854(2) -0.1236(2) -0.00466(17) 0.0266(5) Uani 1 1 d D
C8P C 0.1920(2) -0.19671(19) 0.01708(17) 0.0288(5) Uani 1 1 d D
H8P H 0.1367 -0.1908 0.0697 0.035 Uiso 1 1 calc R
C9P C 0.1796(2) -0.2781(2) -0.03789(19) 0.0343(6) Uani 1 1 d D
H9P H 0.1159 -0.3279 -0.0224 0.041 Uiso 1 1 calc R
C10P C 0.2587(2) -0.2872(2) -0.1146(2) 0.0395(6) Uani 1 1 d D
H10 H 0.2498 -0.3430 -0.1520 0.047 Uiso 1 1 calc R
C11P C 0.3517(2) -0.2144(2) -0.1371(2) 0.0403(6) Uani 1 1 d D
H11 H 0.4061 -0.2201 -0.1903 0.048 Uiso 1 1 calc R
C12P C 0.3656(2) -0.1337(2) -0.08247(19) 0.0339(6) Uani 1 1 d D
H12 H 0.4300 -0.0848 -0.0980 0.041 Uiso 1 1 calc R
C13P C 0.2428(2) 0.1369(2) -0.00637(17) 0.0295(5) Uani 1 1 d D
C14P C 0.2608(2) 0.2413(2) 0.02264(19) 0.0391(6) Uani 1 1 d D
H14 H 0.3105 0.2301 0.0764 0.047 Uiso 1 1 calc R
C15P C 0.2067(3) 0.3614(2) -0.0264(2) 0.0483(7) Uani 1 1 d D
H15 H 0.2187 0.4322 -0.0058 0.058 Uiso 1 1 calc R
C16P C 0.1351(3) 0.3781(3) -0.1055(2) 0.0499(8) Uani 1 1 d D
H16 H 0.0977 0.4602 -0.1391 0.060 Uiso 1 1 calc R
C17P C 0.1187(3) 0.2753(3) -0.1349(2) 0.0482(7) Uani 1 1 d D
H17 H 0.0710 0.2868 -0.1898 0.058 Uiso 1 1 calc R
C18P C 0.1707(2) 0.1552(2) -0.08567(19) 0.0372(6) Uani 1 1 d D
H18 H 0.1571 0.0849 -0.1061 0.045 Uiso 1 1 calc R

loop_
_atom_site_aniso_label
_atom_site_aniso_U_11
_atom_site_aniso_U_22
_atom_site_aniso_U_33
_atom_site_aniso_U_23
_atom_site_aniso_U_13
_atom_site_aniso_U_12
Cr 0.0247(2) 0.0270(2) 0.0454(3) -0.01431(18) 0.00134(17) -0.00818(16)
C1 0.0352(15) 0.0355(14) 0.0587(18) -0.0251(13) 0.0026(13) -0.0096(12)
O1 0.0369(12) 0.0750(16) 0.0952(18) -0.0441(14) 0.0074(11) -0.0293(11)
C2 0.0310(14) 0.0357(16) 0.082(2) -0.0258(15) -0.0026(14) -0.0072(12)
O2 0.0568(14) 0.0310(12) 0.133(2) -0.0221(13) -0.0187(15) 0.0030(10)
C3 0.0525(18) 0.0575(19) 0.058(2) -0.0259(16) 0.0078(15) -0.0305(15)
O3 0.104(2) 0.116(2) 0.0638(16) -0.0526(16) 0.0220(15) -0.0678(19)
C1B 0.0243(12) 0.0220(11) 0.0364(13) -0.0092(10) -0.0037(10) -0.0087(9)
C2B 0.0284(12) 0.0278(12) 0.0369(14) -0.0099(10) 0.0000(10) -0.0114(10)
C3B 0.0294(13) 0.0338(13) 0.0447(15) -0.0163(12) 0.0045(11) -0.0138(11)
C4B 0.0217(12) 0.0292(12) 0.0496(16) -0.0127(11) -0.0024(11) -0.0066(10)
C5B 0.0244(12) 0.0252(12) 0.0430(14) -0.0074(10) -0.0044(10) -0.0068(9)
C6B 0.0223(11) 0.0193(11) 0.0372(13) -0.0061(10) -0.0023(10) -0.0060(9)
C 0.0254(12) 0.0268(12) 0.0308(13) -0.0042(10) -0.0052(10) -0.0059(9)
O 0.0312(9) 0.0418(10) 0.0335(10) -0.0052(8) -0.0074(7) -0.0045(8)
C1P 0.0254(12) 0.0240(12) 0.0357(13) -0.0040(10) -0.0104(10) 0.0025(9)
C2P 0.0348(14) 0.0296(13) 0.0562(18) -0.0090(12) -0.0053(12) -0.0055(11)
C3P 0.0431(17) 0.0311(14) 0.077(2) -0.0129(14) -0.0168(15) -0.0076(12)
C4P 0.0542(19) 0.0332(15) 0.067(2) -0.0231(14) -0.0223(16) 0.0086(13)
C5P 0.0457(17) 0.0389(15) 0.0501(17) -0.0177(13) -0.0089(13) 0.0097(13)
C6P 0.0311(13) 0.0304(13) 0.0459(15) -0.0075(11) -0.0078(12) 0.0018(10)
P 0.0214(3) 0.0229(3) 0.0358(3) -0.0046(2) -0.0037(2) -0.0066(2)
C7P 0.0203(11) 0.0199(11) 0.0374(13) -0.0046(10) -0.0064(10) 0.0007(9)
C8P 0.0229(11) 0.0212(11) 0.0400(14) -0.0037(10) -0.0046(10) -0.0021(9)
C9P 0.0286(13) 0.0234(12) 0.0517(16) -0.0082(11) -0.0051(11) -0.0064(10)
C10P 0.0361(14) 0.0269(13) 0.0587(18) -0.0191(12) -0.0067(13) 0.0000(11)
C11P 0.0322(14) 0.0363(14) 0.0535(17) -0.0192(13) 0.0049(12) 0.0000(11)
C12P 0.0239(12) 0.0294(13) 0.0493(16) -0.0116(11) 0.0016(11) -0.0052(10)
C13P 0.0232(12) 0.0242(12) 0.0400(14) -0.0036(10) -0.0006(10) -0.0076(9)
C14P 0.0408(15) 0.0281(13) 0.0504(16) -0.0063(12) -0.0070(12) -0.0131(11)
C15P 0.0526(18) 0.0225(13) 0.069(2) -0.0068(13) -0.0024(15) -0.0110(12)
C16P 0.0488(17) 0.0266(14) 0.063(2) 0.0058(13) -0.0019(15) -0.0018(12)
C17P 0.0536(18) 0.0374(15) 0.0454(17) 0.0046(13) -0.0120(14) -0.0050(13)
C18P 0.0390(15) 0.0310(13) 0.0407(15) -0.0055(11) -0.0062(12) -0.0072(11)

loop_
_atom_type_symbol
_atom_type_description
_atom_type_scat_dispersion_real
_atom_type_scat_dispersion_imag
_atom_type_scat_source
C C 0.0033 0.0016 'International Tables Vol C Tables 4.2.6.8 and 6.1.1.4'
H H 0.0000 0.0000 'International Tables Vol C Tables 4.2.6.8 and 6.1.1.4'
O O 0.0106 0.0060 'International Tables Vol C Tables 4.2.6.8 and 6.1.1.4'
P P 0.1023 0.0942 'International Tables Vol C Tables 4.2.6.8 and 6.1.1.4'
Cr Cr 0.3209 0.6236 'International Tables Vol C Tables 4.2.6.8 and 6.1.1.4'

loop_
_geom_angle_atom_site_label_1
_geom_angle_atom_site_label_2
_geom_angle_atom_site_label_3
_geom_angle
C2 Cr C3 88.13(15)
C2 Cr C1 88.16(12)
C3 Cr C1 88.44(13)
C2 Cr C5B 89.66(12)
C3 Cr C5B 149.68(11)
C1 Cr C5B 121.71(11)
C2 Cr C2B 157.21(11)
C3 Cr C2B 91.97(12)
C1 Cr C2B 114.63(11)
C5B Cr C2B 78.86(9)
C2 Cr C3B 119.70(11)
C3 Cr C3B 88.47(11)
C1 Cr C3B 151.84(11)
C5B Cr C3B 66.61(9)
C2B Cr C3B 37.57(9)
C2 Cr C6B 114.04(12)
C3 Cr C6B 157.81(12)
C1 Cr C6B 93.03(10)
C5B Cr C6B 37.40(9)
C2B Cr C6B 67.32(9)
C3B Cr C6B 79.83(9)
C2 Cr C4B 92.11(11)
C3 Cr C4B 112.58(12)
C1 Cr C4B 158.98(11)
C5B Cr C4B 37.30(9)
C2B Cr C4B 66.86(9)
C3B Cr C4B 36.62(10)
C6B Cr C4B 67.70(9)
C2 Cr C1B 151.78(12)
C3 Cr C1B 119.99(13)
C1 Cr C1B 90.15(10)
C5B Cr C1B 67.49(9)
C2B Cr C1B 36.91(9)
C3B Cr C1B 67.45(8)
C6B Cr C1B 37.93(9)
C4B Cr C1B 79.75(9)
Cr C1 O1 178.2(3)
Cr C2 O2 179.3(3)
Cr C3 O3 178.9(4)
C2B C1B C6B 119.0(2)
C2B C1B C 119.9(2)
C6B C1B C 121.0(2)
C2B C1B Cr 71.00(12)
C6B C1B Cr 70.67(12)
C C1B Cr 132.70(15)
C1B C2B C3B 121.2(2)
C1B C2B Cr 72.09(12)
C3B C2B Cr 71.33(12)
C4B C3B C2B 120.0(2)
C4B C3B Cr 71.86(14)
C2B C3B Cr 71.10(12)
C3B C4B C5B 119.5(2)
C3B C4B Cr 71.52(13)
C5B C4B Cr 70.53(13)
C4B C5B C6B 121.8(2)
C4B C5B Cr 72.17(14)
C6B C5B Cr 72.00(14)
C5B C6B C1B 118.5(2)
C5B C6B P 121.28(18)
C1B C6B P 120.17(17)
C5B C6B Cr 70.60(14)
C1B C6B Cr 71.40(13)
P C6B Cr 128.59(11)
O C C1B 108.73(19)
O C C1P 111.35(19)
C1B C C1P 110.03(18)
C6P C1P C2P 118.7(2)
C6P C1P C 121.0(2)
C2P C1P C 120.4(2)
C3P C2P C1P 120.2(3)
C4P C3P C2P 120.8(3)
C3P C4P C5P 119.8(3)
C4P C5P C6P 120.1(3)
C1P C6P C5P 120.5(3)
C7P P C13P 101.92(11)
C7P P C6B 100.97(10)
C13P P C6B 100.70(10)
C8P C7P C12P 118.9(2)
C8P C7P P 124.08(19)
C12P C7P P 117.00(17)
C9P C8P C7P 120.3(2)
C10P C9P C8P 120.5(2)
C9P C10P C11P 119.7(2)
C12P C11P C10P 120.4(3)
C11P C12P C7P 120.3(2)
C18P C13P C14P 118.9(2)
C18P C13P P 124.34(19)
C14P C13P P 116.79(19)
C15P C14P C13P 120.5(3)
C14P C15P C16P 119.9(3)
C17P C16P C15P 119.7(3)
C16P C17P C18P 120.8(3)
C17P C18P C13P 120.3(3)

loop_
_geom_bond_atom_site_label_1
_geom_bond_atom_site_label_2
_geom_bond_distance
Cr C1 1.841(3)
Cr C2 1.834(3)
Cr C3 1.836(3)
Cr C1B 2.223(2)
Cr C2B 2.209(2)
Cr C3B 2.212(2)
Cr C4B 2.217(2)
Cr C5B 2.195(3)
Cr C6B 2.214(2)
C1 O1 1.153(3)
C2 O2 1.156(3)
C3 O3 1.166(4)
C1B C2B 1.403(3)
C2B C3B 1.424(3)
C3B C4B 1.391(4)
C4B C5B 1.411(4)
C5B C6B 1.414(3)
C6B C1B 1.442(3)
C1B C 1.517(3)
C6B P 1.852(2)
C O 1.427(3)
C C1P 1.519(3)
C1P C2P 1.391(4)
C2P C3P 1.379(4)
C3P C4P 1.370(5)
C4P C5P 1.373(4)
C5P C6P 1.386(4)
C6P C1P 1.385(4)
P C7P 1.837(2)
P C13P 1.842(2)
C7P C8P 1.395(3)
C8P C9P 1.390(3)
C9P C10P 1.377(4)
C10P C11P 1.389(4)
C11P C12P 1.384(4)
C12P C7P 1.398(3)
C13P C14P 1.392(3)
C14P C15P 1.388(4)
C15P C16P 1.389(4)
C16P C17P 1.373(4)
C17P C18P 1.382(4)
C18P C13P 1.390(4)
